data_7033587
loop_
_publ_author_name
'Figueira, Jo\~ao'
'Czardybon, Wojciech'
'Mesquita, Jos\'e Carlos'
'Rodrigues, Jo\~ao'
'Lahoz, Fernando'
'Russo, Luca'
'Valkonen, Arto'
'Rissanen, Kari'

_publ_section_title
;
 Synthesis, characterization and solid-state photoluminescence studies of
 six alkoxy phenylene ethynylene dinuclear palladium(ii) rods.
;
_journal_issue 9
_journal_name_full 'Dalton transactions (Cambridge, England : 2003)'
_journal_page_first 4003
_journal_page_last 4015
_journal_paper_doi 10.1039/c4dt00493k
_journal_volume 44
_journal_year 2015
_chemical_formula_moiety 'C54 H80 Cl2 O2 P4 Pd2'
_chemical_formula_sum 'C54 H80 Cl2 O2 P4 Pd2'
_chemical_formula_weight 1168.76
_chemical_name_systematic
;
?
;
_space_group_IT_number 14
_symmetry_cell_setting monoclinic
_symmetry_space_group_name_Hall '-P 2yn'
_symmetry_space_group_name_H-M 'P 1 21/n 1'
_atom_sites_solution_hydrogens geom
_atom_sites_solution_primary direct
_atom_sites_solution_secondary difmap
_audit_creation_method SHELXL-97
_audit_update_record
;
2012-05-16 deposited with the CCDC.
2015-01-07 downloaded from the CCDC.
;
_cell_angle_alpha 90.00
_cell_angle_beta 103.7050(10)
_cell_angle_gamma 90.00
_cell_formula_units_Z 2
_cell_length_a 13.4614(3)
_cell_length_b 11.7059(3)
_cell_length_c 18.7397(4)
_cell_measurement_reflns_used 7262
_cell_measurement_temperature 123(2)
_cell_measurement_theta_max 28.283
_cell_measurement_theta_min 0.407
_cell_volume 2868.89(12)
_computing_cell_refinement 'DENZO-SMN (Otwinowski & Minor, 1997)'
_computing_data_collection 'Collect (Bruker, 2008)'
_computing_data_reduction DENZO-SMN
_computing_molecular_graphics 'ORTEP-3 (Farrugia, 1997); MERCURY (Macrae, <i>et al.</i>, 2008)'
_computing_publication_material SHELXL-97
_computing_structure_refinement 'SHELXL-97 (Sheldrick, 2008)'
_computing_structure_solution 'SIR-2004 (Burla, et al., 2005)'
_diffrn_ambient_temperature 123(2)
_diffrn_detector_area_resol_mean 9
_diffrn_measured_fraction_theta_full 0.997
_diffrn_measured_fraction_theta_max 0.997
_diffrn_measurement_device_type 'Bruker-Nonius Kappa CCD with APEXII detector'
_diffrn_measurement_method '\f and \w scans'
_diffrn_radiation_monochromator graphite
_diffrn_radiation_source 'fine-focus sealed tube'
_diffrn_radiation_type MoK\a
_diffrn_radiation_wavelength 0.71073
_diffrn_reflns_av_R_equivalents 0.0292
_diffrn_reflns_av_sigmaI/netI 0.0471
_diffrn_reflns_limit_h_max 16
_diffrn_reflns_limit_h_min -16
_diffrn_reflns_limit_k_max 12
_diffrn_reflns_limit_k_min -14
_diffrn_reflns_limit_l_max 22
_diffrn_reflns_limit_l_min -22
_diffrn_reflns_number 9254
_diffrn_reflns_theta_full 25.25
_diffrn_reflns_theta_max 25.25
_diffrn_reflns_theta_min 2.34
_exptl_absorpt_coefficient_mu 0.868
_exptl_absorpt_correction_T_max 0.9498
_exptl_absorpt_correction_T_min 0.8955
_exptl_absorpt_correction_type multi-scan
_exptl_absorpt_process_details 'Sadabs (Sheldrick, 1996)'
_exptl_crystal_colour yellow
_exptl_crystal_density_diffrn 1.353
_exptl_crystal_density_method 'not measured'
_exptl_crystal_description plate
_exptl_crystal_F_000 1212
_exptl_crystal_size_max 0.13
_exptl_crystal_size_mid 0.10
_exptl_crystal_size_min 0.06
_refine_diff_density_max 1.304
_refine_diff_density_min -0.957
_refine_diff_density_rms 0.100
_refine_ls_extinction_method none
_refine_ls_goodness_of_fit_ref 1.055
_refine_ls_hydrogen_treatment constr
_refine_ls_matrix_type full
_refine_ls_number_parameters 424
_refine_ls_number_reflns 5186
_refine_ls_number_restraints 421
_refine_ls_restrained_S_all 1.172
_refine_ls_R_factor_all 0.0765
_refine_ls_R_factor_gt 0.0591
_refine_ls_shift/su_max 0.000
_refine_ls_shift/su_mean 0.000
_refine_ls_structure_factor_coef Fsqd
_refine_ls_weighting_details 'calc w=1/[\s^2^(Fo^2^)+(0.0433P)^2^+14.2729P] where P=(Fo^2^+2Fc^2^)/3'
_refine_ls_weighting_scheme calc
_refine_ls_wR_factor_gt 0.1343
_refine_ls_wR_factor_ref 0.1461
_reflns_number_gt 4207
_reflns_number_total 5186
_reflns_threshold_expression >2\s(I)
_cod_data_source_file c4dt00493k2.cif
_cod_data_source_block 7b
_cod_depositor_comments 'Adding full bibliography for 7033586--7033587.cif.'
_cod_original_sg_symbol_H-M P21/n
_cod_database_code 7033587

loop_
_symmetry_equiv_pos_as_xyz
'x, y, z'
'-x+1/2, y+1/2, -z+1/2'
'-x, -y, -z'
'x-1/2, -y-1/2, z-1/2'

loop_
_atom_site_label
_atom_site_type_symbol
_atom_site_fract_x
_atom_site_fract_y
_atom_site_fract_z
_atom_site_U_iso_or_equiv
_atom_site_adp_type
_atom_site_occupancy
_atom_site_symmetry_multiplicity
_atom_site_calc_flag
_atom_site_refinement_flags
_atom_site_disorder_assembly
_atom_site_disorder_group
Pd1 Pd 0.51357(3) 0.23665(4) -0.16145(2) 0.03714(18) Uani 1 1 d D . .
Cl1 Cl 0.5245(6) 0.2031(5) -0.2828(3) 0.0572(14) Uani 0.60 1 d PDU A 1
Cl1B Cl 0.5235(11) 0.1526(9) -0.2755(6) 0.082(3) Uani 0.40 1 d PDU A 2
P1 P 0.3396(5) 0.2267(4) -0.1835(3) 0.0444(13) Uani 0.60 1 d PDU A 1
P2 P 0.6894(3) 0.2737(2) -0.1299(2) 0.0331(8) Uani 0.60 1 d PDU A 1
P1B P 0.3413(6) 0.1842(5) -0.1867(4) 0.0347(16) Uani 0.40 1 d PDU A 2
P2B P 0.6888(5) 0.2154(7) -0.1281(4) 0.0650(19) Uani 0.40 1 d PDU A 2
O1 O 0.5332(4) 0.2736(4) 0.4700(2) 0.0451(11) Uani 1 1 d . . .
C1 C 0.5032(4) 0.4632(6) 0.4301(3) 0.0363(14) Uani 1 1 d . . .
C2 C 0.5183(4) 0.3838(5) 0.4879(3) 0.0364(14) Uani 1 1 d . . .
C3 C 0.5146(4) 0.4224(5) 0.5578(3) 0.0373(14) Uani 1 1 d . . .
H3 H 0.5243 0.3698 0.5975 0.045 Uiso 1 1 calc R . .
C4 C 0.5018(5) 0.4261(5) 0.3572(3) 0.0379(14) Uani 1 1 d . . .
C5 C 0.4949(5) 0.3986(6) 0.2945(3) 0.0387(14) Uani 1 1 d . . .
C6 C 0.4922(5) 0.3687(6) 0.2201(3) 0.0392(13) Uani 1 1 d U . .
C7 C 0.4698(7) 0.2607(6) 0.1926(4) 0.0636(19) Uani 1 1 d U . .
H7 H 0.4538 0.2028 0.2236 0.076 Uiso 1 1 calc R . .
C8 C 0.4700(7) 0.2341(6) 0.1206(4) 0.0607(19) Uani 1 1 d U . .
H8 H 0.4524 0.1590 0.1027 0.073 Uiso 1 1 calc R . .
C9 C 0.4955(5) 0.3152(5) 0.0743(3) 0.0379(13) Uani 1 1 d U A .
C10 C 0.5118(5) 0.4253(5) 0.1009(3) 0.0439(15) Uani 1 1 d U . .
H10 H 0.5254 0.4841 0.0695 0.053 Uiso 1 1 calc R . .
C11 C 0.5087(5) 0.4517(5) 0.1724(3) 0.0440(15) Uani 1 1 d U . .
H11 H 0.5181 0.5286 0.1888 0.053 Uiso 1 1 calc R . .
C12 C 0.5015(5) 0.2877(5) 0.0003(3) 0.0386(14) Uani 1 1 d . . .
C13 C 0.5066(5) 0.2704(5) -0.0610(3) 0.0347(13) Uani 1 1 d . A .
C14 C 0.2802(7) 0.3442(8) -0.1505(7) 0.035(2) Uani 0.60 1 d PDU A 1
H14A H 0.3116 0.3524 -0.0973 0.041 Uiso 0.60 1 calc PR A 1
H14B H 0.2972 0.4140 -0.1749 0.041 Uiso 0.60 1 calc PR A 1
C15 C 0.1656(8) 0.3411(9) -0.1603(6) 0.044(2) Uani 0.60 1 d PDU A 1
H15A H 0.1431 0.4112 -0.1402 0.067 Uiso 0.60 1 calc PR A 1
H15B H 0.1469 0.2748 -0.1342 0.067 Uiso 0.60 1 calc PR A 1
H15C H 0.1324 0.3352 -0.2126 0.067 Uiso 0.60 1 calc PR A 1
C16 C 0.2780(12) 0.2314(14) -0.2855(6) 0.073(4) Uani 0.60 1 d PDU A 1
H16A H 0.2978 0.1617 -0.3087 0.088 Uiso 0.60 1 calc PR A 1
H16B H 0.2028 0.2300 -0.2924 0.088 Uiso 0.60 1 calc PR A 1
C17 C 0.3045(14) 0.3273(16) -0.3219(7) 0.093(5) Uani 0.60 1 d PDU A 1
H17A H 0.2701 0.3234 -0.3741 0.139 Uiso 0.60 1 calc PR A 1
H17B H 0.3787 0.3288 -0.3165 0.139 Uiso 0.60 1 calc PR A 1
H17C H 0.2832 0.3969 -0.3005 0.139 Uiso 0.60 1 calc PR A 1
C18 C 0.2824(13) 0.0987(10) -0.1587(8) 0.091(4) Uani 0.60 1 d PDU A 1
H18A H 0.2072 0.1044 -0.1766 0.110 Uiso 0.60 1 calc PR A 1
H18B H 0.3057 0.0329 -0.1837 0.110 Uiso 0.60 1 calc PR A 1
C19 C 0.3057(13) 0.0784(12) -0.0841(7) 0.093(5) Uani 0.60 1 d PDU A 1
H19A H 0.2707 0.0089 -0.0741 0.140 Uiso 0.60 1 calc PR A 1
H19B H 0.2832 0.1432 -0.0589 0.140 Uiso 0.60 1 calc PR A 1
H19C H 0.3797 0.0685 -0.0664 0.140 Uiso 0.60 1 calc PR A 1
C20 C 0.755(2) 0.2948(13) -0.0363(6) 0.070(5) Uani 0.60 1 d PDU A 1
H20A H 0.7314 0.2361 -0.0060 0.084 Uiso 0.60 1 calc PR A 1
H20B H 0.8289 0.2825 -0.0317 0.084 Uiso 0.60 1 calc PR A 1
C21 C 0.7402(13) 0.4119(14) -0.0052(8) 0.073(5) Uani 0.60 1 d PDU A 1
H21A H 0.7791 0.4161 0.0460 0.110 Uiso 0.60 1 calc PR A 1
H21B H 0.6674 0.4241 -0.0076 0.110 Uiso 0.60 1 calc PR A 1
H21C H 0.7645 0.4709 -0.0340 0.110 Uiso 0.60 1 calc PR A 1
C22 C 0.7343(9) 0.3842(10) -0.1810(6) 0.049(3) Uani 0.60 1 d PDU A 1
H22A H 0.7085 0.3675 -0.2340 0.059 Uiso 0.60 1 calc PR A 1
H22B H 0.7033 0.4573 -0.1710 0.059 Uiso 0.60 1 calc PR A 1
C23 C 0.8480(8) 0.4008(11) -0.1663(6) 0.054(3) Uani 0.60 1 d PDU A 1
H23A H 0.8632 0.4628 -0.1973 0.081 Uiso 0.60 1 calc PR A 1
H23B H 0.8802 0.3301 -0.1775 0.081 Uiso 0.60 1 calc PR A 1
H23C H 0.8749 0.4205 -0.1145 0.081 Uiso 0.60 1 calc PR A 1
C24 C 0.7497(9) 0.1440(8) -0.1563(7) 0.055(3) Uani 0.60 1 d PDU A 1
H24A H 0.7272 0.1337 -0.2102 0.066 Uiso 0.60 1 calc PR A 1
H24B H 0.8248 0.1543 -0.1437 0.066 Uiso 0.60 1 calc PR A 1
C25 C 0.7231(15) 0.0345(10) -0.1178(11) 0.066(4) Uani 0.60 1 d PDU A 1
H25A H 0.7574 -0.0314 -0.1336 0.099 Uiso 0.60 1 calc PR A 1
H25B H 0.6489 0.0224 -0.1312 0.099 Uiso 0.60 1 calc PR A 1
H25C H 0.7461 0.0435 -0.0645 0.099 Uiso 0.60 1 calc PR A 1
C14B C 0.2504(12) 0.2464(12) -0.1425(8) 0.051(3) Uani 0.40 1 d PDU A 2
H14C H 0.1834 0.2091 -0.1618 0.061 Uiso 0.40 1 calc PR A 2
H14D H 0.2718 0.2294 -0.0893 0.061 Uiso 0.40 1 calc PR A 2
C15B C 0.2367(18) 0.3717(13) -0.1519(13) 0.059(5) Uani 0.40 1 d PDU A 2
H15D H 0.1857 0.3980 -0.1259 0.088 Uiso 0.40 1 calc PR A 2
H15E H 0.2135 0.3898 -0.2042 0.088 Uiso 0.40 1 calc PR A 2
H15F H 0.3020 0.4101 -0.1316 0.088 Uiso 0.40 1 calc PR A 2
C16B C 0.2740(15) 0.1681(13) -0.2813(7) 0.058(4) Uani 0.40 1 d PDU A 2
H16C H 0.3117 0.1102 -0.3030 0.069 Uiso 0.40 1 calc PR A 2
H16D H 0.2066 0.1344 -0.2813 0.069 Uiso 0.40 1 calc PR A 2
C17B C 0.2564(19) 0.257(2) -0.3283(9) 0.078(6) Uani 0.40 1 d PDU A 2
H17D H 0.2176 0.2309 -0.3765 0.117 Uiso 0.40 1 calc PR A 2
H17E H 0.3217 0.2895 -0.3328 0.117 Uiso 0.40 1 calc PR A 2
H17F H 0.2170 0.3156 -0.3096 0.117 Uiso 0.40 1 calc PR A 2
C18B C 0.3438(17) 0.0312(11) -0.1589(9) 0.078(4) Uani 0.40 1 d PDU A 2
H18C H 0.2723 0.0037 -0.1692 0.094 Uiso 0.40 1 calc PR A 2
H18D H 0.3789 -0.0125 -0.1910 0.094 Uiso 0.40 1 calc PR A 2
C19B C 0.3888(14) 0.0050(10) -0.0886(7) 0.048(4) Uani 0.40 1 d PDU A 2
H19D H 0.3846 -0.0776 -0.0813 0.073 Uiso 0.40 1 calc PR A 2
H19E H 0.3538 0.0451 -0.0557 0.073 Uiso 0.40 1 calc PR A 2
H19F H 0.4607 0.0284 -0.0776 0.073 Uiso 0.40 1 calc PR A 2
C20B C 0.755(3) 0.257(2) -0.0379(8) 0.072(6) Uani 0.40 1 d PDU A 2
H20C H 0.7192 0.2246 -0.0021 0.086 Uiso 0.40 1 calc PR A 2
H20D H 0.8247 0.2230 -0.0271 0.086 Uiso 0.40 1 calc PR A 2
C21B C 0.765(2) 0.386(2) -0.0268(14) 0.087(6) Uani 0.40 1 d PDU A 2
H21D H 0.8014 0.4027 0.0239 0.130 Uiso 0.40 1 calc PR A 2
H21E H 0.6964 0.4203 -0.0365 0.130 Uiso 0.40 1 calc PR A 2
H21F H 0.8028 0.4185 -0.0607 0.130 Uiso 0.40 1 calc PR A 2
C22B C 0.7602(14) 0.2697(15) -0.1890(10) 0.064(4) Uani 0.40 1 d PDU A 2
H22C H 0.8329 0.2752 -0.1624 0.077 Uiso 0.40 1 calc PR A 2
H22D H 0.7559 0.2146 -0.2297 0.077 Uiso 0.40 1 calc PR A 2
C23B C 0.7259(19) 0.3840(18) -0.2210(13) 0.077(6) Uani 0.40 1 d PDU A 2
H23D H 0.7716 0.4101 -0.2513 0.116 Uiso 0.40 1 calc PR A 2
H23E H 0.7275 0.4389 -0.1812 0.116 Uiso 0.40 1 calc PR A 2
H23F H 0.6560 0.3782 -0.2513 0.116 Uiso 0.40 1 calc PR A 2
C24B C 0.713(3) 0.0604(13) -0.1304(14) 0.081(5) Uani 0.40 1 d PDU A 2
H24C H 0.6635 0.0266 -0.1728 0.097 Uiso 0.40 1 calc PR A 2
H24D H 0.7824 0.0480 -0.1378 0.097 Uiso 0.40 1 calc PR A 2
C25B C 0.704(2) -0.0003(16) -0.0616(14) 0.109(7) Uani 0.40 1 d PDU A 2
H25D H 0.7201 -0.0814 -0.0652 0.163 Uiso 0.40 1 calc PR A 2
H25E H 0.6335 0.0070 -0.0556 0.163 Uiso 0.40 1 calc PR A 2
H25F H 0.7512 0.0337 -0.0191 0.163 Uiso 0.40 1 calc PR A 2
C26 C 0.5633(6) 0.1916(6) 0.5281(4) 0.0523(17) Uani 1 1 d . . .
H26A H 0.5527 0.1138 0.5071 0.063 Uiso 1 1 calc R . .
H26B H 0.5188 0.2003 0.5630 0.063 Uiso 1 1 calc R . .
C27 C 0.6719(6) 0.2038(7) 0.5690(4) 0.065(2) Uani 1 1 d . . .
H27A H 0.6880 0.1457 0.6077 0.097 Uiso 1 1 calc R . .
H27B H 0.6826 0.2800 0.5912 0.097 Uiso 1 1 calc R . .
H27C H 0.7165 0.1937 0.5351 0.097 Uiso 1 1 calc R . .

loop_
_atom_site_aniso_label
_atom_site_aniso_U_11
_atom_site_aniso_U_22
_atom_site_aniso_U_33
_atom_site_aniso_U_23
_atom_site_aniso_U_13
_atom_site_aniso_U_12
Pd1 0.0340(3) 0.0601(3) 0.0187(2) -0.0014(2) 0.00906(17) 0.0091(2)
Cl1 0.053(2) 0.103(4) 0.0175(15) -0.004(2) 0.0122(14) 0.007(3)
Cl1B 0.068(4) 0.142(8) 0.037(4) -0.022(5) 0.016(3) 0.029(6)
P1 0.0429(19) 0.031(3) 0.066(2) -0.009(2) 0.0261(16) -0.006(2)
P2 0.0363(16) 0.0233(14) 0.0371(15) 0.0031(14) 0.0032(11) 0.0066(15)
P1B 0.028(2) 0.034(4) 0.042(3) 0.015(3) 0.008(2) -0.002(3)
P2B 0.035(3) 0.111(6) 0.048(3) -0.007(4) 0.007(2) 0.002(4)
O1 0.057(3) 0.052(3) 0.030(2) -0.0126(19) 0.016(2) -0.005(2)
C1 0.028(3) 0.061(4) 0.023(3) -0.013(3) 0.010(2) -0.006(3)
C2 0.028(3) 0.053(4) 0.031(3) -0.014(3) 0.013(2) -0.007(3)
C3 0.035(3) 0.051(4) 0.029(3) -0.008(3) 0.015(3) -0.003(3)
C4 0.036(3) 0.051(4) 0.029(3) -0.010(3) 0.012(3) -0.004(3)
C5 0.038(3) 0.053(4) 0.029(3) -0.010(3) 0.015(3) -0.004(3)
C6 0.046(3) 0.053(3) 0.022(3) -0.011(2) 0.014(2) -0.007(3)
C7 0.107(5) 0.058(4) 0.035(3) -0.010(3) 0.035(3) -0.039(4)
C8 0.108(5) 0.048(4) 0.034(3) -0.017(3) 0.032(3) -0.034(4)
C9 0.056(3) 0.040(3) 0.023(3) -0.007(2) 0.019(2) -0.008(3)
C10 0.069(4) 0.038(3) 0.026(3) -0.002(2) 0.013(3) -0.001(3)
C11 0.066(4) 0.037(3) 0.029(3) -0.009(2) 0.010(3) 0.005(3)
C12 0.055(4) 0.034(3) 0.029(3) 0.000(2) 0.016(3) -0.003(3)
C13 0.043(3) 0.032(3) 0.031(3) -0.002(2) 0.013(3) 0.000(3)
C14 0.031(6) 0.032(5) 0.043(5) -0.002(4) 0.012(5) 0.005(4)
C15 0.038(6) 0.044(6) 0.054(6) -0.011(5) 0.016(5) -0.003(5)
C16 0.044(6) 0.092(10) 0.079(8) -0.041(8) 0.006(6) -0.005(8)
C17 0.091(11) 0.132(13) 0.045(7) -0.001(9) -0.005(8) 0.034(10)
C18 0.099(10) 0.070(8) 0.118(10) 0.007(8) 0.052(8) 0.013(7)
C19 0.105(10) 0.091(9) 0.069(8) -0.032(7) -0.010(8) 0.032(8)
C20 0.069(7) 0.098(12) 0.043(6) 0.009(7) 0.013(5) -0.023(10)
C21 0.091(10) 0.090(10) 0.047(8) -0.018(7) 0.034(7) -0.045(9)
C22 0.045(6) 0.070(6) 0.036(6) 0.018(6) 0.018(5) 0.011(5)
C23 0.046(6) 0.070(8) 0.050(6) 0.021(6) 0.021(5) 0.009(6)
C24 0.038(5) 0.057(6) 0.075(7) 0.011(5) 0.022(5) 0.024(5)
C25 0.053(8) 0.036(6) 0.110(10) 0.036(6) 0.019(7) 0.027(6)
C14B 0.048(7) 0.054(7) 0.054(7) -0.008(6) 0.016(6) -0.005(6)
C15B 0.069(12) 0.049(10) 0.059(9) -0.014(8) 0.018(10) -0.004(9)
C16B 0.036(6) 0.049(8) 0.083(7) -0.049(7) 0.003(6) -0.004(7)
C17B 0.058(11) 0.105(13) 0.056(10) -0.036(10) -0.015(9) 0.027(9)
C18B 0.094(10) 0.054(9) 0.098(10) -0.001(8) 0.045(9) 0.002(8)
C19B 0.075(10) 0.013(6) 0.042(8) 0.005(6) -0.015(7) 0.010(6)
C20B 0.070(8) 0.099(14) 0.044(7) 0.005(8) 0.008(7) -0.008(12)
C21B 0.105(12) 0.100(14) 0.065(11) -0.004(11) 0.039(10) -0.002(13)
C22B 0.048(7) 0.083(7) 0.066(7) 0.021(7) 0.022(6) 0.013(6)
C23B 0.064(11) 0.085(11) 0.086(13) 0.028(12) 0.026(11) 0.015(9)
C24B 0.061(9) 0.073(10) 0.102(10) 0.013(9) 0.006(9) 0.032(9)
C25B 0.085(12) 0.085(13) 0.143(15) 0.000(13) 0.000(13) 0.022(11)
C26 0.064(5) 0.053(4) 0.043(4) -0.012(3) 0.019(3) -0.007(3)
C27 0.070(5) 0.070(5) 0.054(4) -0.011(4) 0.012(4) 0.005(4)

loop_
_atom_type_symbol
_atom_type_description
_atom_type_scat_dispersion_real
_atom_type_scat_dispersion_imag
_atom_type_scat_source
C C 0.0033 0.0016 'International Tables Vol C Tables 4.2.6.8 and 6.1.1.4'
H H 0.0000 0.0000 'International Tables Vol C Tables 4.2.6.8 and 6.1.1.4'
O O 0.0106 0.0060 'International Tables Vol C Tables 4.2.6.8 and 6.1.1.4'
P P 0.1023 0.0942 'International Tables Vol C Tables 4.2.6.8 and 6.1.1.4'
Cl Cl 0.1484 0.1585 'International Tables Vol C Tables 4.2.6.8 and 6.1.1.4'
Pd Pd -0.9988 1.0072 'International Tables Vol C Tables 4.2.6.8 and 6.1.1.4'

loop_
_geom_angle_atom_site_label_1
_geom_angle_atom_site_label_2
_geom_angle_atom_site_label_3
_geom_angle
_geom_angle_site_symmetry_1
C13 Pd1 P1 84.4(2) .
C13 Pd1 P2B 92.3(2) .
P1 Pd1 P2B 169.5(2) .
C13 Pd1 P1B 88.6(3) .
P1 Pd1 P1B 12.41(17) .
P2B Pd1 P1B 158.3(3) .
C13 Pd1 P2 89.8(2) .
P1 Pd1 P2 171.15(14) .
P2B Pd1 P2 16.89(18) .
P1B Pd1 P2 174.75(17) .
C13 Pd1 Cl1 177.8(2) .
P1 Pd1 Cl1 96.5(3) .
P2B Pd1 Cl1 87.1(3) .
P1B Pd1 Cl1 92.7(3) .
P2 Pd1 Cl1 89.1(2) .
C13 Pd1 Cl1B 167.3(3) .
P1 Pd1 Cl1B 95.1(4) .
P2B Pd1 Cl1B 85.8(4) .
P1B Pd1 Cl1B 88.5(4) .
P2 Pd1 Cl1B 92.0(4) .
Cl1 Pd1 Cl1B 14.7(3) .
C14 P1 C18 107.5(6) .
C14 P1 C16 101.8(6) .
C18 P1 C16 100.0(6) .
C14 P1 Pd1 115.1(4) .
C18 P1 Pd1 118.7(6) .
C16 P1 Pd1 111.5(5) .
C20 P2 C22 105.9(7) .
C20 P2 C24 103.4(7) .
C22 P2 C24 103.0(5) .
C20 P2 Pd1 120.5(8) .
C22 P2 Pd1 116.6(4) .
C24 P2 Pd1 105.2(4) .
C14B P1B C16B 105.0(8) .
C14B P1B C18B 103.4(8) .
C16B P1B C18B 98.4(7) .
C14B P1B Pd1 123.7(6) .
C16B P1B Pd1 118.1(7) .
C18B P1B Pd1 104.2(8) .
C22B P2B C20B 106.7(11) .
C22B P2B C24B 102.3(9) .
C20B P2B C24B 103.7(10) .
C22B P2B Pd1 117.5(7) .
C20B P2B Pd1 118.6(14) .
C24B P2B Pd1 105.8(12) .
C2 O1 C26 118.6(5) .
C3 C1 C2 120.8(5) 3_666
C3 C1 C4 119.0(6) 3_666
C2 C1 C4 120.2(6) .
O1 C2 C3 125.3(6) .
O1 C2 C1 116.2(5) .
C3 C2 C1 118.5(6) .
C1 C3 C2 120.7(6) 3_666
C1 C3 H3 119.7 3_666
C2 C3 H3 119.7 .
C5 C4 C1 175.9(7) .
C4 C5 C6 176.8(7) .
C7 C6 C11 117.6(5) .
C7 C6 C5 123.0(6) .
C11 C6 C5 119.4(6) .
C6 C7 C8 121.5(6) .
C6 C7 H7 119.2 .
C8 C7 H7 119.2 .
C9 C8 C7 120.9(6) .
C9 C8 H8 119.6 .
C7 C8 H8 119.6 .
C10 C9 C8 117.3(5) .
C10 C9 C12 120.9(5) .
C8 C9 C12 121.8(5) .
C9 C10 C11 121.1(6) .
C9 C10 H10 119.4 .
C11 C10 H10 119.4 .
C6 C11 C10 121.2(6) .
C6 C11 H11 119.4 .
C10 C11 H11 119.4 .
C13 C12 C9 176.9(6) .
C12 C13 Pd1 178.0(5) .
C15 C14 P1 118.1(7) .
C15 C14 H14A 107.8 .
P1 C14 H14A 107.8 .
C15 C14 H14B 107.8 .
P1 C14 H14B 107.8 .
H14A C14 H14B 107.1 .
C14 C15 H15A 109.5 .
C14 C15 H15B 109.5 .
H15A C15 H15B 109.5 .
C14 C15 H15C 109.5 .
H15A C15 H15C 109.5 .
H15B C15 H15C 109.5 .
C17 C16 P1 114.4(11) .
C17 C16 H16A 108.7 .
P1 C16 H16A 108.7 .
C17 C16 H16B 108.7 .
P1 C16 H16B 108.7 .
H16A C16 H16B 107.6 .
C16 C17 H17A 109.5 .
C16 C17 H17B 109.5 .
H17A C17 H17B 109.5 .
C16 C17 H17C 109.5 .
H17A C17 H17C 109.5 .
H17B C17 H17C 109.5 .
C19 C18 P1 113.5(11) .
C19 C18 H18A 108.9 .
P1 C18 H18A 108.9 .
C19 C18 H18B 108.9 .
P1 C18 H18B 108.9 .
H18A C18 H18B 107.7 .
C18 C19 H19A 109.5 .
C18 C19 H19B 109.5 .
H19A C19 H19B 109.5 .
C18 C19 H19C 109.5 .
H19A C19 H19C 109.5 .
H19B C19 H19C 109.5 .
C21 C20 P2 115.0(11) .
C21 C20 H20A 108.5 .
P2 C20 H20A 108.5 .
C21 C20 H20B 108.5 .
P2 C20 H20B 108.5 .
H20A C20 H20B 107.5 .
C20 C21 H21A 109.5 .
C20 C21 H21B 109.5 .
H21A C21 H21B 109.5 .
C20 C21 H21C 109.5 .
H21A C21 H21C 109.5 .
H21B C21 H21C 109.5 .
C23 C22 P2 116.9(7) .
C23 C22 H22A 108.1 .
P2 C22 H22A 108.1 .
C23 C22 H22B 108.1 .
P2 C22 H22B 108.1 .
H22A C22 H22B 107.3 .
C22 C23 H23A 109.5 .
C22 C23 H23B 109.5 .
H23A C23 H23B 109.5 .
C22 C23 H23C 109.5 .
H23A C23 H23C 109.5 .
H23B C23 H23C 109.5 .
C25 C24 P2 113.0(9) .
C25 C24 H24A 109.0 .
P2 C24 H24A 109.0 .
C25 C24 H24B 109.0 .
P2 C24 H24B 109.0 .
H24A C24 H24B 107.8 .
C24 C25 H25A 109.5 .
C24 C25 H25B 109.5 .
H25A C25 H25B 109.5 .
C24 C25 H25C 109.5 .
H25A C25 H25C 109.5 .
H25B C25 H25C 109.5 .
C15B C14B P1B 115.3(12) .
C15B C14B H14C 108.4 .
P1B C14B H14C 108.4 .
C15B C14B H14D 108.4 .
P1B C14B H14D 108.4 .
H14C C14B H14D 107.5 .
C14B C15B H15D 109.5 .
C14B C15B H15E 109.5 .
H15D C15B H15E 109.5 .
C14B C15B H15F 109.5 .
H15D C15B H15F 109.5 .
H15E C15B H15F 109.5 .
C17B C16B P1B 122.2(14) .
C17B C16B H16C 106.8 .
P1B C16B H16C 106.8 .
C17B C16B H16D 106.8 .
P1B C16B H16D 106.8 .
H16C C16B H16D 106.6 .
C16B C17B H17D 109.5 .
C16B C17B H17E 109.5 .
H17D C17B H17E 109.5 .
C16B C17B H17F 109.5 .
H17D C17B H17F 109.5 .
H17E C17B H17F 109.5 .
C19B C18B P1B 117.8(12) .
C19B C18B H18C 107.9 .
P1B C18B H18C 107.9 .
C19B C18B H18D 107.9 .
P1B C18B H18D 107.9 .
H18C C18B H18D 107.2 .
C18B C19B H19D 109.5 .
C18B C19B H19E 109.5 .
H19D C19B H19E 109.5 .
C18B C19B H19F 109.5 .
H19D C19B H19F 109.5 .
H19E C19B H19F 109.5 .
C21B C20B P2B 113.8(14) .
C21B C20B H20C 108.8 .
P2B C20B H20C 108.8 .
C21B C20B H20D 108.8 .
P2B C20B H20D 108.8 .
H20C C20B H20D 107.7 .
C20B C21B H21D 109.5 .
C20B C21B H21E 109.5 .
H21D C21B H21E 109.5 .
C20B C21B H21F 109.5 .
H21D C21B H21F 109.5 .
H21E C21B H21F 109.5 .
C23B C22B P2B 114.5(12) .
C23B C22B H22C 108.6 .
P2B C22B H22C 108.6 .
C23B C22B H22D 108.6 .
P2B C22B H22D 108.6 .
H22C C22B H22D 107.6 .
C22B C23B H23D 109.5 .
C22B C23B H23E 109.5 .
H23D C23B H23E 109.5 .
C22B C23B H23F 109.5 .
H23D C23B H23F 109.5 .
H23E C23B H23F 109.5 .
C25B C24B P2B 113.3(15) .
C25B C24B H24C 108.9 .
P2B C24B H24C 108.9 .
C25B C24B H24D 108.9 .
P2B C24B H24D 108.9 .
H24C C24B H24D 107.7 .
C24B C25B H25D 109.5 .
C24B C25B H25E 109.5 .
H25D C25B H25E 109.5 .
C24B C25B H25F 109.5 .
H25D C25B H25F 109.5 .
H25E C25B H25F 109.5 .
O1 C26 C27 113.1(6) .
O1 C26 H26A 109.0 .
C27 C26 H26A 109.0 .
O1 C26 H26B 109.0 .
C27 C26 H26B 109.0 .
H26A C26 H26B 107.8 .
C26 C27 H27A 109.5 .
C26 C27 H27B 109.5 .
H27A C27 H27B 109.5 .
C26 C27 H27C 109.5 .
H27A C27 H27C 109.5 .
H27B C27 H27C 109.5 .

loop_
_geom_bond_atom_site_label_1
_geom_bond_atom_site_label_2
_geom_bond_distance
_geom_bond_site_symmetry_2
Pd1 C13 1.948(6) .
Pd1 P1 2.282(7) .
Pd1 P2B 2.306(7) .
Pd1 P1B 2.336(8) .
Pd1 P2 2.340(4) .
Pd1 Cl1 2.346(6) .
Pd1 Cl1B 2.384(10) .
P1 C14 1.775(9) .
P1 C18 1.795(11) .
P1 C16 1.896(11) .
P2 C20 1.785(12) .
P2 C22 1.797(10) .
P2 C24 1.843(9) .
P1B C14B 1.787(12) .
P1B C16B 1.799(12) .
P1B C18B 1.863(13) .
P2B C22B 1.775(13) .
P2B C20B 1.783(14) .
P2B C24B 1.845(14) .
O1 C2 1.359(7) .
O1 C26 1.436(8) .
C1 C3 1.389(9) 3_666
C1 C2 1.405(9) .
C1 C4 1.429(7) .
C2 C3 1.398(8) .
C3 C1 1.389(9) 3_666
C3 H3 0.9500 .
C4 C5 1.201(8) .
C5 C6 1.430(8) .
C6 C7 1.372(9) .
C6 C11 1.372(9) .
C7 C8 1.385(9) .
C7 H7 0.9500 .
C8 C9 1.383(9) .
C8 H8 0.9500 .
C9 C10 1.380(8) .
C9 C12 1.446(8) .
C10 C11 1.386(8) .
C10 H10 0.9500 .
C11 H11 0.9500 .
C12 C13 1.183(8) .
C14 C15 1.510(12) .
C14 H14A 0.9900 .
C14 H14B 0.9900 .
C15 H15A 0.9800 .
C15 H15B 0.9800 .
C15 H15C 0.9800 .
C16 C17 1.40(2) .
C16 H16A 0.9900 .
C16 H16B 0.9900 .
C17 H17A 0.9800 .
C17 H17B 0.9800 .
C17 H17C 0.9800 .
C18 C19 1.379(16) .
C18 H18A 0.9900 .
C18 H18B 0.9900 .
C19 H19A 0.9800 .
C19 H19B 0.9800 .
C19 H19C 0.9800 .
C20 C21 1.520(16) .
C20 H20A 0.9900 .
C20 H20B 0.9900 .
C21 H21A 0.9800 .
C21 H21B 0.9800 .
C21 H21C 0.9800 .
C22 C23 1.502(14) .
C22 H22A 0.9900 .
C22 H22B 0.9900 .
C23 H23A 0.9800 .
C23 H23B 0.9800 .
C23 H23C 0.9800 .
C24 C25 1.553(18) .
C24 H24A 0.9900 .
C24 H24B 0.9900 .
C25 H25A 0.9800 .
C25 H25B 0.9800 .
C25 H25C 0.9800 .
C14B C15B 1.483(17) .
C14B H14C 0.9900 .
C14B H14D 0.9900 .
C15B H15D 0.9800 .
C15B H15E 0.9800 .
C15B H15F 0.9800 .
C16B C17B 1.35(2) .
C16B H16C 0.9900 .
C16B H16D 0.9900 .
C17B H17D 0.9800 .
C17B H17E 0.9800 .
C17B H17F 0.9800 .
C18B C19B 1.349(17) .
C18B H18C 0.9900 .
C18B H18D 0.9900 .
C19B H19D 0.9800 .
C19B H19E 0.9800 .
C19B H19F 0.9800 .
C20B C21B 1.532(19) .
C20B H20C 0.9900 .
C20B H20D 0.9900 .
C21B H21D 0.9800 .
C21B H21E 0.9800 .
C21B H21F 0.9800 .
C22B C23B 1.494(18) .
C22B H22C 0.9900 .
C22B H22D 0.9900 .
C23B H23D 0.9800 .
C23B H23E 0.9800 .
C23B H23F 0.9800 .
C24B C25B 1.50(2) .
C24B H24C 0.9900 .
C24B H24D 0.9900 .
C25B H25D 0.9800 .
C25B H25E 0.9800 .
C25B H25F 0.9800 .
C26 C27 1.487(10) .
C26 H26A 0.9900 .
C26 H26B 0.9900 .
C27 H27A 0.9800 .
C27 H27B 0.9800 .
C27 H27C 0.9800 .

loop_
_geom_torsion_atom_site_label_1
_geom_torsion_atom_site_label_2
_geom_torsion_atom_site_label_3
_geom_torsion_atom_site_label_4
_geom_torsion
_geom_torsion_site_symmetry_1
_geom_torsion_site_symmetry_4
C13 Pd1 P1 C14 49.7(5) . .
P2B Pd1 P1 C14 122.2(12) . .
P1B Pd1 P1 C14 159.1(18) . .
Cl1 Pd1 P1 C14 -128.3(5) . .
Cl1B Pd1 P1 C14 -143.0(6) . .
C13 Pd1 P1 C18 -79.7(6) . .
P2B Pd1 P1 C18 -7.2(15) . .
P1B Pd1 P1 C18 29.6(14) . .
Cl1 Pd1 P1 C18 102.3(6) . .
Cl1B Pd1 P1 C18 87.6(6) . .
C13 Pd1 P1 C16 165.0(6) . .
P2B Pd1 P1 C16 -122.5(13) . .
P1B Pd1 P1 C16 -85.7(16) . .
Cl1 Pd1 P1 C16 -13.0(6) . .
Cl1B Pd1 P1 C16 -27.7(6) . .
C13 Pd1 P2 C20 8.9(6) . .
P2B Pd1 P2 C20 -89.9(10) . .
Cl1 Pd1 P2 C20 -173.0(6) . .
Cl1B Pd1 P2 C20 -158.6(7) . .
C13 Pd1 P2 C22 -121.7(5) . .
P2B Pd1 P2 C22 139.5(10) . .
Cl1 Pd1 P2 C22 56.4(5) . .
Cl1B Pd1 P2 C22 70.8(5) . .
C13 Pd1 P2 C24 124.9(4) . .
P2B Pd1 P2 C24 26.1(8) . .
Cl1 Pd1 P2 C24 -57.0(4) . .
Cl1B Pd1 P2 C24 -42.5(5) . .
C13 Pd1 P1B C14B 31.1(7) . .
P1 Pd1 P1B C14B -38.9(14) . .
P2B Pd1 P1B C14B 124.0(8) . .
Cl1 Pd1 P1B C14B -147.2(7) . .
Cl1B Pd1 P1B C14B -161.3(7) . .
C13 Pd1 P1B C16B 166.2(6) . .
P1 Pd1 P1B C16B 96.2(16) . .
P2B Pd1 P1B C16B -100.9(8) . .
Cl1 Pd1 P1B C16B -12.0(6) . .
Cl1B Pd1 P1B C16B -26.2(7) . .
C13 Pd1 P1B C18B -86.0(6) . .
P1 Pd1 P1B C18B -156.0(17) . .
P2B Pd1 P1B C18B 6.9(10) . .
Cl1 Pd1 P1B C18B 95.8(6) . .
Cl1B Pd1 P1B C18B 81.6(6) . .
C13 Pd1 P2B C22B -140.9(8) . .
P1 Pd1 P2B C22B 147.3(13) . .
P1B Pd1 P2B C22B 126.9(9) . .
P2 Pd1 P2B C22B -59.4(10) . .
Cl1 Pd1 P2B C22B 37.0(8) . .
Cl1B Pd1 P2B C22B 51.6(8) . .
C13 Pd1 P2B C20B -10.1(9) . .
P1 Pd1 P2B C20B -81.9(15) . .
P1B Pd1 P2B C20B -102.3(11) . .
P2 Pd1 P2B C20B 71.4(11) . .
Cl1 Pd1 P2B C20B 167.7(9) . .
Cl1B Pd1 P2B C20B -177.6(10) . .
C13 Pd1 P2B C24B 105.6(8) . .
P1 Pd1 P2B C24B 33.9(15) . .
P1B Pd1 P2B C24B 13.5(11) . .
P2 Pd1 P2B C24B -172.9(12) . .
Cl1 Pd1 P2B C24B -76.5(8) . .
Cl1B Pd1 P2B C24B -61.8(9) . .
C26 O1 C2 C3 -10.2(9) . .
C26 O1 C2 C1 171.4(5) . .
C3 C1 C2 O1 178.9(5) 3_666 .
C4 C1 C2 O1 1.4(8) . .
C3 C1 C2 C3 0.3(9) 3_666 .
C4 C1 C2 C3 -177.2(5) . .
O1 C2 C3 C1 -178.7(6) . 3_666
C1 C2 C3 C1 -0.3(9) . 3_666
C11 C6 C7 C8 3.9(13) . .
C5 C6 C7 C8 -178.5(8) . .
C6 C7 C8 C9 1.7(14) . .
C7 C8 C9 C10 -5.5(12) . .
C7 C8 C9 C12 176.7(8) . .
C8 C9 C10 C11 3.7(11) . .
C12 C9 C10 C11 -178.4(6) . .
C7 C6 C11 C10 -5.7(11) . .
C5 C6 C11 C10 176.7(6) . .
C9 C10 C11 C6 1.9(11) . .
C18 P1 C14 C15 -42.7(12) . .
C16 P1 C14 C15 61.8(11) . .
Pd1 P1 C14 C15 -177.5(8) . .
C14 P1 C16 C17 67.1(13) . .
C18 P1 C16 C17 177.4(13) . .
Pd1 P1 C16 C17 -56.2(13) . .
C14 P1 C18 C19 -68.1(14) . .
C16 P1 C18 C19 -173.9(13) . .
Pd1 P1 C18 C19 64.7(13) . .
C22 P2 C20 C21 57.4(17) . .
C24 P2 C20 C21 165.4(14) . .
Pd1 P2 C20 C21 -77.6(15) . .
C20 P2 C22 C23 48.6(13) . .
C24 P2 C22 C23 -59.6(11) . .
Pd1 P2 C22 C23 -174.3(8) . .
C20 P2 C24 C25 69.2(13) . .
C22 P2 C24 C25 179.3(11) . .
Pd1 P2 C24 C25 -58.1(11) . .
C16B P1B C14B C15B -80.6(17) . .
C18B P1B C14B C15B 176.7(15) . .
Pd1 P1B C14B C15B 59.3(17) . .
C14B P1B C16B C17B 77(2) . .
C18B P1B C16B C17B -176.7(19) . .
Pd1 P1B C16B C17B -66(2) . .
C14B P1B C18B C19B -71.8(19) . .
C16B P1B C18B C19B -179.5(17) . .
Pd1 P1B C18B C19B 58.6(18) . .
C22B P2B C20B C21B 61(3) . .
C24B P2B C20B C21B 169(3) . .
Pd1 P2B C20B C21B -74(3) . .
C20B P2B C22B C23B -94(2) . .
C24B P2B C22B C23B 157.7(19) . .
Pd1 P2B C22B C23B 42(2) . .
C22B P2B C24B C25B 154(2) . .
C20B P2B C24B C25B 43(3) . .
Pd1 P2B C24B C25B -83(2) . .
C2 O1 C26 C27 -74.1(7) . .
